data_1511108
loop_
_publ_author_name
'Yelon, W.B.'
'Herbst, J.F.'

_publ_section_title
;
 Neutron scattering studies of the spin reorientation in Er2 Fe14 B.
;
_journal_name_full 'Journal of Applied Physics'
_journal_page_first 93
_journal_page_last 96
_journal_paper_doi 10.1063/1.336845
_journal_volume 59
_journal_year 1986
_chemical_formula_sum 'B Er2 Fe14'
_chemical_name_systematic 'Er2 Fe14 B'
_space_group_IT_number 136
_symmetry_space_group_name_Hall '-P 4n 2n'
_symmetry_space_group_name_H-M 'P 42/m n m'
_cell_angle_alpha 90
_cell_angle_beta 90
_cell_angle_gamma 90
_cell_formula_units_Z 4
_cell_length_a 8.726
_cell_length_b 8.726
_cell_length_c 11.9185
_cell_volume 907.511
_citation_journal_id_ASTM JAPIAU
_cod_data_source_file boron0-1_204.cif
_cod_data_source_block B1Er2Fe14
_cod_original_cell_volume 907.5112
_cod_original_formula_sum 'B1 Er2 Fe14'
_cod_database_code 1511108

loop_
_symmetry_equiv_pos_as_xyz
x,y,z
-y+1/2,x+1/2,z+1/2
-x,-y,z
y+1/2,-x+1/2,z+1/2
x+1/2,-y+1/2,-z+1/2
y,x,-z
-x+1/2,y+1/2,-z+1/2
-y,-x,-z
-x,-y,-z
y-1/2,-x-1/2,-z-1/2
x,y,-z
-y-1/2,x-1/2,-z-1/2
-x-1/2,y-1/2,z-1/2
-y,-x,z
x-1/2,-y-1/2,z-1/2
y,x,z

loop_
_atom_site_label
_atom_site_type_symbol
_atom_site_fract_x
_atom_site_fract_y
_atom_site_fract_z
_atom_site_occupancy
_atom_site_U_iso_or_equiv
Er2 Er 0.1428 -0.1428 0 1 0.0
Fe5 Fe 0.5 0.5 0.1165 1 0.0
B1 B 0.3677 -0.3677 0 1 0.0
Fe1 Fe 0.2225 0.5667 0.128 1 0.0
Er1 Er 0.265 0.265 0 1 0.0
Fe2 Fe 0.0376 0.3595 0.1738 1 0.0
Fe4 Fe 0.3184 0.3184 0.2451 1 0.0
Fe3 Fe 0.0967 0.0967 0.1992 1 0.0
Fe6 Fe 0 0.5 0 1 0.0
